data_7124355
loop_
_publ_author_name
'Zhang, Kuan'
'Han, Hua-Bin'
'Wang, Lele'
'Zhang, Ziying'
'Wang, Qi-Lin'
'Zhang, Wenjing'
'Bu, Zhanwei'

_publ_section_title
;
 An unexpected cascade reaction of 3-hydroxyoxindoles with
 coumarin-3-carboxylates to construct 2,3-dihydrobenzofuran spirooxindoles
;
_journal_name_full 'Chemical Communications'
_journal_paper_doi 10.1039/C9CC07114H
_journal_year 2019
_chemical_formula_moiety 'C24 H20 Cl N O2'
_chemical_formula_sum 'C24 H20 Cl N O2'
_chemical_formula_weight 389.86
_space_group_crystal_system orthorhombic
_space_group_IT_number 61
_space_group_name_Hall '-P 2ac 2ab'
_space_group_name_H-M_alt 'P b c a'
_symmetry_space_group_name_Hall '-P 2ac 2ab'
_symmetry_space_group_name_H-M 'P b c a'
_atom_sites_solution_hydrogens geom
_atom_sites_solution_primary direct
_audit_creation_date 2019-07-26
_audit_creation_method
;
Olex2 1.2
(compiled 2018.05.29 svn.r3508 for OlexSys, GUI svn.r5506)
;
_audit_update_record
;
2019-07-29 deposited with the CCDC.    2019-10-18 downloaded from the CCDC.
;
_cell_angle_alpha 90
_cell_angle_beta 90
_cell_angle_gamma 90
_cell_formula_units_Z 8
_cell_length_a 11.0904(7)
_cell_length_b 18.5155(15)
_cell_length_c 19.5419(16)
_cell_measurement_reflns_used 4014
_cell_measurement_temperature 296(2)
_cell_measurement_theta_max 27.029
_cell_measurement_theta_min 2.38
_cell_volume 4012.8(5)
_computing_cell_refinement 'SAINT V8.38A (?, 2016)'
_computing_data_reduction 'SAINT V8.38A (?, 2016)'
_computing_molecular_graphics 'Olex2 (Dolomanov et al., 2009)'
_computing_publication_material 'Olex2 (Dolomanov et al., 2009)'
_computing_structure_refinement 'ShelXL (Sheldrick, 2015)'
_computing_structure_solution 'ShelXS (Sheldrick, 2008)'
_diffrn_ambient_temperature 296.0
_diffrn_measured_fraction_theta_full 0.999
_diffrn_measured_fraction_theta_max 0.999
_diffrn_measurement_device_type 'CCD area detector'
_diffrn_measurement_method 'phi and omega scans'
_diffrn_radiation_monochromator graphite
_diffrn_radiation_type MoK\a
_diffrn_radiation_wavelength 0.71073
_diffrn_reflns_av_R_equivalents 0.0686
_diffrn_reflns_av_unetI/netI 0.0436
_diffrn_reflns_Laue_measured_fraction_full 0.999
_diffrn_reflns_Laue_measured_fraction_max 0.999
_diffrn_reflns_limit_h_max 13
_diffrn_reflns_limit_h_min -13
_diffrn_reflns_limit_k_max 21
_diffrn_reflns_limit_k_min -23
_diffrn_reflns_limit_l_max 24
_diffrn_reflns_limit_l_min -24
_diffrn_reflns_number 28751
_diffrn_reflns_point_group_measured_fraction_full 0.999
_diffrn_reflns_point_group_measured_fraction_max 0.999
_diffrn_reflns_theta_full 25.242
_diffrn_reflns_theta_max 26.372
_diffrn_reflns_theta_min 2.200
_exptl_absorpt_coefficient_mu 0.210
_exptl_absorpt_correction_T_max 0.7457
_exptl_absorpt_correction_T_min 0.6622
_exptl_absorpt_correction_type multi-scan
_exptl_absorpt_process_details
'SADABS-2016/2 (Bruker,2016/2) was used for absorption correction. wR2(int) was 0.1400 before and 0.0701 after correction. The Ratio of minimum to maximum transmission is 0.8880. The \l/2 correction factor is Not present.'
_exptl_crystal_colour colourless
_exptl_crystal_colour_primary colourless
_exptl_crystal_density_diffrn 1.291
_exptl_crystal_description block
_exptl_crystal_F_000 1632
_exptl_crystal_size_max 0.24
_exptl_crystal_size_mid 0.12
_exptl_crystal_size_min 0.1
_refine_diff_density_max 0.216
_refine_diff_density_min -0.381
_refine_diff_density_rms 0.039
_refine_ls_extinction_coef 0.0036(10)
_refine_ls_extinction_expression Fc^*^=kFc[1+0.001xFc^2^\l^3^/sin(2\q)]^-1/4^
_refine_ls_extinction_method 'SHELXL-2014/7 (Sheldrick 2014'
_refine_ls_goodness_of_fit_ref 1.061
_refine_ls_hydrogen_treatment constr
_refine_ls_matrix_type full
_refine_ls_number_parameters 255
_refine_ls_number_reflns 4096
_refine_ls_number_restraints 0
_refine_ls_restrained_S_all 1.061
_refine_ls_R_factor_all 0.1024
_refine_ls_R_factor_gt 0.0503
_refine_ls_shift/su_max 0.000
_refine_ls_shift/su_mean 0.000
_refine_ls_structure_factor_coef Fsqd
_refine_ls_weighting_details 'w=1/[\s^2^(Fo^2^)+(0.1000P)^2^] where P=(Fo^2^+2Fc^2^)/3'
_refine_ls_weighting_scheme calc
_refine_ls_wR_factor_gt 0.1493
_refine_ls_wR_factor_ref 0.1869
_reflns_Friedel_coverage 0.000
_reflns_number_gt 2308
_reflns_number_total 4096
_reflns_threshold_expression 'I > 2\s(I)'
_cod_data_source_file c9cc07114h2.cif
_cod_data_source_block a
_cod_database_code 7124355
_shelx_shelxl_version_number 2014/7
_shelx_space_group_comment
;
The symmetry employed for this shelxl refinement is uniquely defined
by the following loop, which should always be used as a source of
symmetry information in preference to the above space-group names.
They are only intended as comments.
;
_shelx_estimated_absorpt_t_max 0.979
_shelx_estimated_absorpt_t_min 0.951
_olex2_refinement_description
;
1. Fixed Uiso
 At 1.2 times of:
  All C(H) groups, All C(H,H) groups
 At 1.5 times of:
  All C(H,H,H) groups
2.a Ternary CH refined with riding coordinates:
 C16(H16), C18(H18)
2.b Secondary CH2 refined with riding coordinates:
 C17(H17A,H17B)
2.c Aromatic/amide H refined with riding coordinates:
 C5(H5), C6(H6), C7(H7), C8(H8), C10(H10), C11(H11), C12(H12), C13(H13),
 C20(H20), C21(H21), C22(H22), C23(H23), C24(H24)
2.d Idealised Me refined as rotating group:
 C9(H9A,H9B,H9C)
;
_olex2_submission_special_instructions 'No special instructions were received'

loop_
_space_group_symop_operation_xyz
'x, y, z'
'-x+1/2, -y, z+1/2'
'x+1/2, -y+1/2, -z'
'-x, y+1/2, -z+1/2'
'-x, -y, -z'
'x-1/2, y, -z-1/2'
'-x-1/2, y-1/2, z'
'x, -y-1/2, z-1/2'

loop_
_atom_site_label
_atom_site_type_symbol
_atom_site_fract_x
_atom_site_fract_y
_atom_site_fract_z
_atom_site_U_iso_or_equiv
_atom_site_adp_type
_atom_site_occupancy
_atom_site_site_symmetry_order
_atom_site_calc_flag
_atom_site_refinement_flags_posn
C1 C 0.5837(2) 0.35877(16) 0.49212(14) 0.0619(7) Uani 1 1 d .
C2 C 0.6902(2) 0.38884(14) 0.53373(13) 0.0557(6) Uani 1 1 d .
C3 C 0.7039(2) 0.46316(13) 0.50513(13) 0.0526(6) Uani 1 1 d .
C4 C 0.6243(2) 0.47099(14) 0.45063(13) 0.0545(6) Uani 1 1 d .
C5 C 0.6190(2) 0.53339(17) 0.41272(15) 0.0692(8) Uani 1 1 d .
H5 H 0.5666 0.5380 0.3758 0.083 Uiso 1 1 calc R
C6 C 0.6949(3) 0.58911(18) 0.43177(17) 0.0817(9) Uani 1 1 d .
H6 H 0.6929 0.6320 0.4071 0.098 Uiso 1 1 calc R
C7 C 0.7725(3) 0.58314(16) 0.48555(18) 0.0774(9) Uani 1 1 d .
H7 H 0.8214 0.6220 0.4974 0.093 Uiso 1 1 calc R
C8 C 0.7790(2) 0.51954(15) 0.52268(15) 0.0652(7) Uani 1 1 d .
H8 H 0.8331 0.5149 0.5588 0.078 Uiso 1 1 calc R
C9 C 0.4678(3) 0.39487(19) 0.38941(16) 0.0798(9) Uani 1 1 d .
H9A H 0.4171 0.4366 0.3843 0.120 Uiso 1 1 calc GR
H9B H 0.4192 0.3538 0.4012 0.120 Uiso 1 1 calc GR
H9C H 0.5090 0.3856 0.3471 0.120 Uiso 1 1 calc GR
C10 C 0.9463(3) 0.30781(17) 0.63125(15) 0.0746(8) Uani 1 1 d .
H10 H 1.0075 0.2888 0.6042 0.089 Uiso 1 1 calc R
C11 C 0.9569(4) 0.3091(2) 0.70187(18) 0.0935(11) Uani 1 1 d .
H11 H 1.0255 0.2903 0.7226 0.112 Uiso 1 1 calc R
C12 C 0.8671(4) 0.33788(19) 0.74115(17) 0.0936(12) Uani 1 1 d .
H12 H 0.8762 0.3386 0.7885 0.112 Uiso 1 1 calc R
C13 C 0.7625(3) 0.36597(18) 0.71264(15) 0.0833(9) Uani 1 1 d .
H13 H 0.7013 0.3852 0.7396 0.100 Uiso 1 1 calc R
C14 C 0.7543(3) 0.36389(15) 0.64246(14) 0.0634(7) Uani 1 1 d .
C15 C 0.8424(3) 0.33541(14) 0.60187(13) 0.0588(7) Uani 1 1 d .
C16 C 0.8017(2) 0.33739(13) 0.52822(12) 0.0530(6) Uani 1 1 d .
H16 H 0.7724 0.2892 0.5160 0.064 Uiso 1 1 calc R
C17 C 0.9006(2) 0.35781(14) 0.47837(12) 0.0559(6) Uani 1 1 d .
H17A H 0.9639 0.3218 0.4818 0.067 Uiso 1 1 calc R
H17B H 0.9347 0.4035 0.4932 0.067 Uiso 1 1 calc R
C18 C 0.8664(2) 0.36504(15) 0.40344(13) 0.0609(7) Uani 1 1 d .
H18 H 0.8132 0.4071 0.3991 0.073 Uiso 1 1 calc R
C19 C 0.9751(2) 0.37829(16) 0.35905(13) 0.0625(7) Uani 1 1 d .
C20 C 1.0641(3) 0.3265(2) 0.35029(16) 0.0808(9) Uani 1 1 d .
H20 H 1.0556 0.2816 0.3710 0.097 Uiso 1 1 calc R
C21 C 1.1646(3) 0.3406(3) 0.31152(19) 0.1024(12) Uani 1 1 d .
H21 H 1.2232 0.3051 0.3060 0.123 Uiso 1 1 calc R
C22 C 1.1787(4) 0.4059(3) 0.28130(19) 0.1099(15) Uani 1 1 d .
H22 H 1.2470 0.4154 0.2551 0.132 Uiso 1 1 calc R
C23 C 1.0913(4) 0.4583(3) 0.28959(18) 0.1080(13) Uani 1 1 d .
H23 H 1.1009 0.5033 0.2691 0.130 Uiso 1 1 calc R
C24 C 0.9885(3) 0.44389(19) 0.32862(14) 0.0818(9) Uani 1 1 d .
H24 H 0.9294 0.4791 0.3338 0.098 Uiso 1 1 calc R
Cl1 Cl 0.78418(7) 0.28712(5) 0.37390(4) 0.0813(3) Uani 1 1 d .
N1 N 0.55555(17) 0.40790(12) 0.44323(11) 0.0599(6) Uani 1 1 d .
O1 O 0.53638(18) 0.30030(12) 0.50058(12) 0.0871(7) Uani 1 1 d .
O2 O 0.65705(17) 0.39019(11) 0.60574(9) 0.0720(6) Uani 1 1 d .

loop_
_atom_site_aniso_label
_atom_site_aniso_U_11
_atom_site_aniso_U_22
_atom_site_aniso_U_33
_atom_site_aniso_U_23
_atom_site_aniso_U_13
_atom_site_aniso_U_12
C1 0.0604(15) 0.0636(18) 0.0616(17) 0.0010(14) 0.0030(12) -0.0074(13)
C2 0.0618(14) 0.0606(17) 0.0445(14) 0.0043(12) 0.0009(11) -0.0038(12)
C3 0.0550(13) 0.0535(15) 0.0492(14) -0.0008(12) 0.0035(11) 0.0017(11)
C4 0.0539(13) 0.0588(16) 0.0509(15) -0.0028(12) 0.0030(11) 0.0054(12)
C5 0.0698(16) 0.072(2) 0.0656(19) 0.0117(15) -0.0053(13) 0.0120(15)
C6 0.094(2) 0.061(2) 0.089(2) 0.0181(17) -0.0002(18) 0.0037(17)
C7 0.085(2) 0.0544(18) 0.092(2) 0.0017(17) -0.0030(17) -0.0105(15)
C8 0.0691(15) 0.0614(18) 0.0653(18) -0.0035(14) -0.0057(13) -0.0011(13)
C9 0.0662(17) 0.099(2) 0.074(2) -0.0034(17) -0.0184(14) -0.0014(16)
C10 0.0906(19) 0.072(2) 0.0607(19) 0.0097(15) -0.0185(15) 0.0041(16)
C11 0.127(3) 0.089(3) 0.065(2) 0.0110(19) -0.032(2) -0.006(2)
C12 0.148(3) 0.087(3) 0.0459(18) 0.0171(17) -0.025(2) -0.026(2)
C13 0.123(3) 0.081(2) 0.0459(17) 0.0047(15) 0.0125(17) -0.020(2)
C14 0.0805(17) 0.0599(17) 0.0497(16) 0.0105(13) -0.0001(14) -0.0132(14)
C15 0.0791(17) 0.0520(17) 0.0453(14) 0.0074(12) -0.0055(12) -0.0065(13)
C16 0.0651(14) 0.0480(15) 0.0461(14) 0.0023(11) -0.0059(11) -0.0005(11)
C17 0.0637(15) 0.0591(16) 0.0449(14) 0.0015(12) -0.0009(11) 0.0066(12)
C18 0.0719(16) 0.0606(17) 0.0501(15) -0.0004(13) -0.0029(12) 0.0084(12)
C19 0.0754(17) 0.0687(19) 0.0434(15) -0.0038(13) -0.0007(12) -0.0051(14)
C20 0.087(2) 0.089(2) 0.0671(19) -0.0074(17) 0.0104(16) -0.0018(18)
C21 0.084(2) 0.145(4) 0.078(2) -0.026(3) 0.0095(19) -0.005(2)
C22 0.099(3) 0.167(5) 0.064(2) -0.009(3) 0.015(2) -0.044(3)
C23 0.146(3) 0.112(3) 0.066(2) 0.021(2) -0.010(2) -0.056(3)
C24 0.105(2) 0.079(2) 0.0608(19) 0.0081(17) -0.0092(17) -0.0132(18)
Cl1 0.0864(6) 0.0916(7) 0.0659(5) -0.0150(4) -0.0026(4) -0.0115(4)
N1 0.0539(11) 0.0687(15) 0.0570(14) 0.0004(11) -0.0053(9) -0.0033(11)
O1 0.0871(14) 0.0772(15) 0.0969(17) 0.0144(12) -0.0052(11) -0.0289(11)
O2 0.0770(12) 0.0870(15) 0.0521(12) 0.0068(10) 0.0133(9) 0.0014(10)

loop_
_atom_type_symbol
_atom_type_description
_atom_type_scat_dispersion_real
_atom_type_scat_dispersion_imag
_atom_type_scat_source
C C 0.0033 0.0016 'International Tables Vol C Tables 4.2.6.8 and 6.1.1.4'
H H 0.0000 0.0000 'International Tables Vol C Tables 4.2.6.8 and 6.1.1.4'
Cl Cl 0.1484 0.1585 'International Tables Vol C Tables 4.2.6.8 and 6.1.1.4'
N N 0.0061 0.0033 'International Tables Vol C Tables 4.2.6.8 and 6.1.1.4'
O O 0.0106 0.0060 'International Tables Vol C Tables 4.2.6.8 and 6.1.1.4'

loop_
_geom_angle_atom_site_label_1
_geom_angle_atom_site_label_2
_geom_angle_atom_site_label_3
_geom_angle
N1 C1 C2 107.8(2)
O1 C1 C2 125.6(3)
O1 C1 N1 126.5(3)
C1 C2 C16 110.5(2)
C3 C2 C1 102.3(2)
C3 C2 C16 117.1(2)
O2 C2 C1 108.85(19)
O2 C2 C3 111.8(2)
O2 C2 C16 106.07(19)
C4 C3 C2 108.6(2)
C8 C3 C2 131.7(2)
C8 C3 C4 119.7(2)
C3 C4 N1 109.7(2)
C5 C4 C3 121.9(3)
C5 C4 N1 128.4(2)
C4 C5 H5 121.4
C4 C5 C6 117.2(3)
C6 C5 H5 121.4
C5 C6 H6 118.9
C7 C6 C5 122.1(3)
C7 C6 H6 118.9
C6 C7 H7 119.8
C6 C7 C8 120.4(3)
C8 C7 H7 119.8
C3 C8 C7 118.8(3)
C3 C8 H8 120.6
C7 C8 H8 120.6
H9A C9 H9B 109.5
H9A C9 H9C 109.5
H9B C9 H9C 109.5
N1 C9 H9A 109.5
N1 C9 H9B 109.5
N1 C9 H9C 109.5
C11 C10 H10 120.8
C15 C10 H10 120.8
C15 C10 C11 118.5(3)
C10 C11 H11 119.8
C12 C11 C10 120.3(3)
C12 C11 H11 119.8
C11 C12 H12 119.0
C11 C12 C13 122.0(3)
C13 C12 H12 119.0
C12 C13 H13 121.8
C14 C13 C12 116.5(3)
C14 C13 H13 121.8
C13 C14 O2 124.0(3)
C15 C14 C13 122.9(3)
C15 C14 O2 113.1(2)
C10 C15 C16 130.8(3)
C14 C15 C10 119.8(3)
C14 C15 C16 109.3(2)
C2 C16 H16 108.1
C15 C16 C2 100.7(2)
C15 C16 H16 108.1
C15 C16 C17 113.7(2)
C17 C16 C2 117.7(2)
C17 C16 H16 108.1
C16 C17 H17A 107.9
C16 C17 H17B 107.9
C16 C17 C18 117.4(2)
H17A C17 H17B 107.2
C18 C17 H17A 107.9
C18 C17 H17B 107.9
C17 C18 H18 107.7
C17 C18 Cl1 111.39(19)
C19 C18 C17 111.7(2)
C19 C18 H18 107.7
C19 C18 Cl1 110.56(18)
Cl1 C18 H18 107.7
C20 C19 C18 121.9(3)
C24 C19 C18 119.0(3)
C24 C19 C20 119.1(3)
C19 C20 H20 119.5
C21 C20 C19 121.0(4)
C21 C20 H20 119.5
C20 C21 H21 119.9
C22 C21 C20 120.3(4)
C22 C21 H21 119.9
C21 C22 H22 120.2
C21 C22 C23 119.6(4)
C23 C22 H22 120.2
C22 C23 H23 119.9
C22 C23 C24 120.2(4)
C24 C23 H23 119.9
C19 C24 C23 119.9(4)
C19 C24 H24 120.1
C23 C24 H24 120.1
C1 N1 C4 111.2(2)
C1 N1 C9 123.6(2)
C4 N1 C9 125.2(2)
C14 O2 C2 107.36(19)

loop_
_geom_bond_atom_site_label_1
_geom_bond_atom_site_label_2
_geom_bond_distance
C1 C2 1.539(4)
C1 N1 1.355(3)
C1 O1 1.214(3)
C2 C3 1.493(4)
C2 C16 1.564(4)
C2 O2 1.455(3)
C3 C4 1.391(3)
C3 C8 1.379(3)
C4 C5 1.374(4)
C4 N1 1.403(3)
C5 H5 0.9300
C5 C6 1.382(4)
C6 H6 0.9300
C6 C7 1.363(5)
C7 H7 0.9300
C7 C8 1.385(4)
C8 H8 0.9300
C9 H9A 0.9600
C9 H9B 0.9600
C9 H9C 0.9600
C9 N1 1.453(3)
C10 H10 0.9300
C10 C11 1.385(4)
C10 C15 1.385(4)
C11 H11 0.9300
C11 C12 1.366(5)
C12 H12 0.9300
C12 C13 1.388(5)
C13 H13 0.9300
C13 C14 1.375(4)
C14 C15 1.365(4)
C14 O2 1.383(3)
C15 C16 1.509(3)
C16 H16 0.9800
C16 C17 1.516(3)
C17 H17A 0.9700
C17 H17B 0.9700
C17 C18 1.519(3)
C18 H18 0.9800
C18 C19 1.505(4)
C18 Cl1 1.802(3)
C19 C20 1.387(4)
C19 C24 1.361(4)
C20 H20 0.9300
C20 C21 1.372(5)
C21 H21 0.9300
C21 C22 1.355(6)
C22 H22 0.9300
C22 C23 1.381(6)
C23 H23 0.9300
C23 C24 1.397(5)
C24 H24 0.9300

loop_
_geom_torsion_atom_site_label_1
_geom_torsion_atom_site_label_2
_geom_torsion_atom_site_label_3
_geom_torsion_atom_site_label_4
_geom_torsion
C1 C2 C3 C4 -5.2(3)
C1 C2 C3 C8 176.1(3)
C1 C2 C16 C15 -135.8(2)
C1 C2 C16 C17 100.0(3)
C1 C2 O2 C14 135.9(2)
C2 C1 N1 C4 -5.2(3)
C2 C1 N1 C9 173.2(2)
C2 C3 C4 C5 -178.0(2)
C2 C3 C4 N1 2.5(3)
C2 C3 C8 C7 179.0(3)
C2 C16 C17 C18 -59.5(3)
C3 C2 C16 C15 107.6(2)
C3 C2 C16 C17 -16.6(3)
C3 C2 O2 C14 -111.8(2)
C3 C4 C5 C6 -1.2(4)
C3 C4 N1 C1 1.8(3)
C3 C4 N1 C9 -176.5(2)
C4 C3 C8 C7 0.5(4)
C4 C5 C6 C7 0.3(5)
C5 C4 N1 C1 -177.6(3)
C5 C4 N1 C9 4.1(4)
C5 C6 C7 C8 1.0(5)
C6 C7 C8 C3 -1.4(5)
C8 C3 C4 C5 0.8(4)
C8 C3 C4 N1 -178.6(2)
C10 C11 C12 C13 0.6(5)
C10 C15 C16 C2 -169.8(3)
C10 C15 C16 C17 -43.0(4)
C11 C10 C15 C14 0.9(4)
C11 C10 C15 C16 -175.8(3)
C11 C12 C13 C14 -0.5(5)
C12 C13 C14 C15 0.6(4)
C12 C13 C14 O2 -179.3(3)
C13 C14 C15 C10 -0.8(4)
C13 C14 C15 C16 176.5(3)
C13 C14 O2 C2 171.0(3)
C14 C15 C16 C2 13.3(3)
C14 C15 C16 C17 140.1(2)
C15 C10 C11 C12 -0.7(5)
C15 C14 O2 C2 -8.9(3)
C15 C16 C17 C18 -176.9(2)
C16 C2 C3 C4 115.8(2)
C16 C2 C3 C8 -62.9(4)
C16 C2 O2 C14 17.0(3)
C16 C17 C18 C19 -174.4(2)
C16 C17 C18 Cl1 -50.2(3)
C17 C18 C19 C20 66.4(3)
C17 C18 C19 C24 -111.2(3)
C18 C19 C20 C21 -177.7(3)
C18 C19 C24 C23 177.3(3)
C19 C20 C21 C22 0.4(5)
C20 C19 C24 C23 -0.4(4)
C20 C21 C22 C23 -0.1(6)
C21 C22 C23 C24 -0.3(6)
C22 C23 C24 C19 0.6(5)
C24 C19 C20 C21 -0.1(5)
Cl1 C18 C19 C20 -58.2(3)
Cl1 C18 C19 C24 124.2(2)
N1 C1 C2 C3 6.2(3)
N1 C1 C2 C16 -119.2(2)
N1 C1 C2 O2 124.7(2)
N1 C4 C5 C6 178.2(2)
O1 C1 C2 C3 -176.0(3)
O1 C1 C2 C16 58.6(3)
O1 C1 C2 O2 -57.5(3)
O1 C1 N1 C4 177.1(3)
O1 C1 N1 C9 -4.6(4)
O2 C2 C3 C4 -121.5(2)
O2 C2 C3 C8 59.8(3)
O2 C2 C16 C15 -18.0(2)
O2 C2 C16 C17 -142.2(2)
O2 C14 C15 C10 179.1(2)
O2 C14 C15 C16 -3.6(3)
